data_4350700
loop_
_publ_author_name
'Day, Benjamin M.'
'Pal, Kuntal'
'Pugh, Thomas'
'Tuck, Jessica'
'Layfield, Richard A.'

_publ_section_title
;
 Carbene rearrangements in three-coordinate N-heterocyclic carbene
 complexes of cobalt(II) bis(trimethylsilyl)amide.
;
_journal_issue 19
_journal_name_full 'Inorganic chemistry'
_journal_page_first 10578
_journal_page_last 10584
_journal_paper_doi 10.1021/ic501677k
_journal_volume 53
_journal_year 2014
_chemical_formula_moiety 'C33 H60 Co N4 Si4'
_chemical_formula_sum 'C33 H60 Co N4 Si4'
_chemical_formula_weight 684.14
_space_group_crystal_system tetragonal
_space_group_IT_number 76
_space_group_name_Hall 'P 4w'
_space_group_name_H-M_alt 'P 41'
_atom_sites_solution_hydrogens geom
_atom_sites_solution_primary direct
_audit_creation_date 2013-11-21
_audit_creation_method
;
Olex2 1.2
(compiled 2013.11.15 svn.r2834 for OlexSys, GUI svn.r4713)
;
_cell_angle_alpha 90
_cell_angle_beta 90
_cell_angle_gamma 90
_cell_formula_units_Z 4
_cell_length_a 10.96149(16)
_cell_length_b 10.96149(16)
_cell_length_c 32.7396(8)
_cell_measurement_reflns_used 4433
_cell_measurement_temperature 150.00(10)
_cell_measurement_theta_max 25.1790
_cell_measurement_theta_min 3.0940
_cell_volume 3933.80(13)
_computing_cell_refinement
;
CrysAlisPro, Agilent Technologies,
Version 1.171.36.28 (release 01-02-2013 CrysAlis171 .NET)
(compiled Feb  1 2013,16:14:44)
;
_computing_data_collection
;
CrysAlisPro, Agilent Technologies,
Version 1.171.36.28 (release 01-02-2013 CrysAlis171 .NET)
(compiled Feb  1 2013,16:14:44)
;
_computing_data_reduction
;
CrysAlisPro, Agilent Technologies,
Version 1.171.36.28 (release 01-02-2013 CrysAlis171 .NET)
(compiled Feb  1 2013,16:14:44)
;
_computing_molecular_graphics 'Olex2 (Dolomanov et al., 2009)'
_computing_publication_material 'Olex2 (Dolomanov et al., 2009)'
_computing_structure_refinement 'XL (Sheldrick, 2008)'
_computing_structure_solution 'XS (Sheldrick, 2008)'
_diffrn_ambient_temperature 150.00(10)
_diffrn_detector_area_resol_mean 10.3705
_diffrn_measured_fraction_theta_full 0.997
_diffrn_measured_fraction_theta_max 0.997
_diffrn_measurement_device_type 'SuperNova, Single source at offset, Atlas'
_diffrn_measurement_method '\w scans'
_diffrn_orient_matrix_UB_11 0.0273166000
_diffrn_orient_matrix_UB_12 0.0585352000
_diffrn_orient_matrix_UB_13 -0.0013249000
_diffrn_orient_matrix_UB_21 -0.0501019000
_diffrn_orient_matrix_UB_22 0.0209442000
_diffrn_orient_matrix_UB_23 -0.0117831000
_diffrn_orient_matrix_UB_31 -0.0305578000
_diffrn_orient_matrix_UB_32 0.0179399000
_diffrn_orient_matrix_UB_33 0.0181238000
_diffrn_radiation_monochromator mirror
_diffrn_radiation_type MoK\a
_diffrn_radiation_wavelength 0.71073
_diffrn_reflns_av_R_equivalents 0.0372
_diffrn_reflns_av_unetI/netI 0.0840
_diffrn_reflns_Laue_measured_fraction_full 0.997
_diffrn_reflns_Laue_measured_fraction_max 0.997
_diffrn_reflns_limit_h_max 8
_diffrn_reflns_limit_h_min -13
_diffrn_reflns_limit_k_max 12
_diffrn_reflns_limit_k_min -9
_diffrn_reflns_limit_l_max 39
_diffrn_reflns_limit_l_min -38
_diffrn_reflns_number 10783
_diffrn_reflns_point_group_measured_fraction_full 0.997
_diffrn_reflns_point_group_measured_fraction_max 0.997
_diffrn_reflns_theta_full 25.242
_diffrn_reflns_theta_max 25.343
_diffrn_reflns_theta_min 3.620
_diffrn_source 'SuperNova (Mo) X-ray Source'
_exptl_absorpt_coefficient_mu 0.584
_exptl_absorpt_correction_T_max 1.00000
_exptl_absorpt_correction_T_min 0.71009
_exptl_absorpt_correction_type multi-scan
_exptl_absorpt_process_details
;
CrysAlisPro, Agilent Technologies,
Version 1.171.36.28 (release 01-02-2013 CrysAlis171 .NET)
(compiled Feb  1 2013,16:14:44)
Empirical absorption correction using spherical harmonics,
 implemented in SCALE3 ABSPACK scaling algorithm.
;
_exptl_crystal_colour green
_exptl_crystal_density_diffrn 1.155
_exptl_crystal_description
;
;
_exptl_crystal_F_000 1476
_exptl_crystal_size_max 0.8
_exptl_crystal_size_mid 0.5
_exptl_crystal_size_min 0.3
_refine_diff_density_max 0.361
_refine_diff_density_min -0.255
_refine_diff_density_rms 0.050
_refine_ls_abs_structure_details
;
 Flack x determined using 2230 quotients [(I+)-(I-)]/[(I+)+(I-)]
 (Parsons and Flack (2004), Acta Cryst. A60, s61).
;
_refine_ls_abs_structure_Flack -0.011(13)
_refine_ls_extinction_method none
_refine_ls_goodness_of_fit_ref 1.014
_refine_ls_hydrogen_treatment mixed
_refine_ls_matrix_type full
_refine_ls_number_parameters 398
_refine_ls_number_reflns 6660
_refine_ls_number_restraints 1
_refine_ls_restrained_S_all 1.014
_refine_ls_R_factor_all 0.0584
_refine_ls_R_factor_gt 0.0458
_refine_ls_shift/su_max 0.000
_refine_ls_shift/su_mean 0.000
_refine_ls_structure_factor_coef Fsqd
_refine_ls_weighting_details
;
 w=1/[\s^2^(Fo^2^)+(0.0208P)^2^]
 where P=(Fo^2^+2Fc^2^)/3
;
_refine_ls_weighting_scheme calc
_refine_ls_wR_factor_gt 0.0732
_refine_ls_wR_factor_ref 0.0789
_reflns_Friedel_coverage 0.962
_reflns_Friedel_fraction_full 0.997
_reflns_Friedel_fraction_max 0.997
_reflns_number_gt 5801
_reflns_number_total 6660
_reflns_threshold_expression 'I > 2\s(I)'
_cod_data_source_file ic501677k_si_002.cif
_cod_data_source_block 7
_cod_original_cell_volume 3933.80(15)
_cod_original_sg_symbol_Hall 'P 41'
_cod_database_code 4350700
_shelxl_version_number 2013-2
_chemical_oxdiff_formula Co1N4Si4C40H40
_shelx_space_group_comment
;
The symmetry employed for this shelxl refinement is uniquely defined
by the following loop, which should always be used as a source of
symmetry information in preference to the above space-group names.
They are only intended as comments.
;
_reflns_odcompleteness_completeness 99.73
_reflns_odcompleteness_iscentric 1
_reflns_odcompleteness_theta 26.32
_olex2_refinement_description
;
1. Fixed Uiso
 At 1.2 times of:
  All C(H) groups
 At 1.5 times of:
  All C(H,H,H) groups
2.a Aromatic/amide H refined with riding coordinates:
 C2(H2), C3(H3), C6(H6), C8(H8), C15(H15), C17(H17)
2.b Idealised Me refined as rotating group:
 C10(H10A,H10B,H10C), C11(H11A,H11B,H11C), C12(H12A,H12B,H12C), C20(H20A,H20B,
 H20C), C21(H21A,H21B,H21C), C22(H22A,H22B,H22C), C23(H23A,H23B,H23C), C24(H24A,
 H24B,H24C), C25(H25A,H25B,H25C), C26(H26A,H26B,H26C), C27(H27A,H27B,H27C),
 C28(H28A,H28B,H28C), C29(H29A,H29B,H29C), C30(H30A,H30B,H30C), C31(H31A,H31B,
 H31C), C32(H32A,H32B,H32C), C33(H33A,H33B,H33C), C34(H34A,H34B,H34C)
;

loop_
_space_group_symop_operation_xyz
'x, y, z'
'-x, -y, z+1/2'
'-y, x, z+1/4'
'y, -x, z+3/4'

loop_
_atom_site_label
_atom_site_type_symbol
_atom_site_fract_x
_atom_site_fract_y
_atom_site_fract_z
_atom_site_U_iso_or_equiv
_atom_site_adp_type
_atom_site_occupancy
_atom_site_site_symmetry_order
_atom_site_calc_flag
_atom_site_refinement_flags_posn
Co1 Co 0.43227(8) 0.06700(8) 0.18822(3) 0.02223(18) Uani 1 1 d .
Si1 Si 0.18181(17) -0.0652(2) 0.18280(6) 0.0358(5) Uani 1 1 d .
Si2 Si 0.24134(18) 0.06195(19) 0.26173(6) 0.0324(5) Uani 1 1 d .
Si3 Si 0.51166(18) 0.33750(18) 0.20121(6) 0.0304(5) Uani 1 1 d .
Si4 Si 0.38038(19) 0.28180(19) 0.12376(6) 0.0359(5) Uani 1 1 d .
N1 N 0.6432(5) -0.0882(5) 0.14858(15) 0.0236(13) Uani 1 1 d .
N2 N 0.6420(5) -0.1146(5) 0.21331(15) 0.0251(13) Uani 1 1 d .
N3 N 0.2828(5) 0.0095(5) 0.21429(16) 0.0270(14) Uani 1 1 d .
N4 N 0.4516(5) 0.2330(5) 0.16778(17) 0.0274(14) Uani 1 1 d .
C1 C 0.5809(5) -0.0537(6) 0.1832(2) 0.0208(14) Uani 1 1 d .
C2 C 0.7380(6) -0.1670(7) 0.15746(19) 0.0317(18) Uani 1 1 d .
H2 H 0.7915 -0.2020 0.1388 0.038 Uiso 1 1 calc R
C3 C 0.7383(6) -0.1832(6) 0.19738(19) 0.0329(19) Uani 1 1 d .
H3 H 0.7925 -0.2313 0.2122 0.039 Uiso 1 1 calc R
C4 C 0.6146(6) -0.0516(6) 0.10725(18) 0.0233(16) Uani 1 1 d .
C5 C 0.6562(6) 0.0596(7) 0.09341(19) 0.0293(16) Uani 1 1 d .
C6 C 0.6279(6) 0.0925(7) 0.0534(2) 0.0370(19) Uani 1 1 d .
H6 H 0.6547 0.1673 0.0434 0.044 Uiso 1 1 calc R
C7 C 0.5611(7) 0.0172(7) 0.02816(19) 0.0372(18) Uani 1 1 d .
C8 C 0.5273(6) -0.0960(7) 0.0425(2) 0.0335(19) Uani 1 1 d .
H8 H 0.4840 -0.1478 0.0253 0.040 Uiso 1 1 calc R
C9 C 0.5554(6) -0.1355(6) 0.08172(19) 0.0289(17) Uani 1 1 d .
C10 C 0.7298(7) 0.1434(6) 0.1205(2) 0.041(2) Uani 1 1 d .
H10A H 0.6793 0.1728 0.1423 0.061 Uiso 1 1 calc GR
H10B H 0.7590 0.2112 0.1047 0.061 Uiso 1 1 calc GR
H10C H 0.7979 0.0995 0.1316 0.061 Uiso 1 1 calc GR
C11 C 0.5224(7) -0.2613(6) 0.0951(2) 0.039(2) Uani 1 1 d .
H11A H 0.5847 -0.3173 0.0865 0.059 Uiso 1 1 calc GR
H11B H 0.4460 -0.2843 0.0830 0.059 Uiso 1 1 calc GR
H11C H 0.5152 -0.2633 0.1243 0.059 Uiso 1 1 calc GR
C12 C 0.5196(7) 0.0592(8) -0.0141(2) 0.050(2) Uani 1 1 d .
H12A H 0.4364 0.0864 -0.0126 0.075 Uiso 1 1 calc GR
H12B H 0.5256 -0.0075 -0.0330 0.075 Uiso 1 1 calc GR
H12C H 0.5705 0.1251 -0.0231 0.075 Uiso 1 1 calc GR
C14 C 0.5239(7) -0.1769(6) 0.27239(19) 0.0289(17) Uani 1 1 d .
C15 C 0.5008(7) -0.1710(6) 0.3144(2) 0.0359(19) Uani 1 1 d .
H15 H 0.4374 -0.2166 0.3255 0.043 Uiso 1 1 calc R
C16 C 0.5713(8) -0.0980(7) 0.3397(2) 0.037(2) Uani 1 1 d .
C17 C 0.6678(7) -0.0384(6) 0.3232(2) 0.0344(19) Uani 1 1 d .
H17 H 0.7171 0.0074 0.3405 0.041 Uiso 1 1 calc R
C18 C 0.6977(7) -0.0418(6) 0.28144(19) 0.0293(18) Uani 1 1 d .
C19 C 0.6179(6) -0.1091(6) 0.25647(19) 0.0248(16) Uani 1 1 d .
C20 C 0.4426(7) -0.2566(6) 0.2453(2) 0.0367(18) Uani 1 1 d .
H20A H 0.3890 -0.2055 0.2297 0.055 Uiso 1 1 calc GR
H20B H 0.3952 -0.3104 0.2622 0.055 Uiso 1 1 calc GR
H20C H 0.4927 -0.3038 0.2272 0.055 Uiso 1 1 calc GR
C21 C 0.8093(6) 0.0187(6) 0.2651(2) 0.0372(19) Uani 1 1 d .
H21A H 0.8778 -0.0353 0.2679 0.056 Uiso 1 1 calc GR
H21B H 0.8246 0.0923 0.2801 0.056 Uiso 1 1 calc GR
H21C H 0.7974 0.0379 0.2367 0.056 Uiso 1 1 calc GR
C22 C 0.5413(8) -0.0845(7) 0.3844(2) 0.059(3) Uani 1 1 d .
H22A H 0.4890 -0.1501 0.3927 0.089 Uiso 1 1 calc GR
H22B H 0.5006 -0.0081 0.3888 0.089 Uiso 1 1 calc GR
H22C H 0.6152 -0.0867 0.4001 0.089 Uiso 1 1 calc GR
C23 C 0.2679(7) -0.1412(7) 0.1398(2) 0.047(2) Uani 1 1 d .
H23A H 0.3255 -0.0847 0.1284 0.071 Uiso 1 1 calc GR
H23B H 0.2116 -0.1664 0.1190 0.071 Uiso 1 1 calc GR
H23C H 0.3106 -0.2112 0.1502 0.071 Uiso 1 1 calc GR
C24 C 0.0619(7) 0.0375(8) 0.1610(2) 0.059(3) Uani 1 1 d .
H24A H -0.0014 0.0496 0.1809 0.088 Uiso 1 1 calc GR
H24B H 0.0280 0.0008 0.1370 0.088 Uiso 1 1 calc GR
H24C H 0.0977 0.1147 0.1541 0.088 Uiso 1 1 calc GR
C25 C 0.0941(7) -0.1938(8) 0.2074(2) 0.055(2) Uani 1 1 d .
H25A H 0.0431 -0.2323 0.1874 0.083 Uiso 1 1 calc GR
H25B H 0.0443 -0.1619 0.2291 0.083 Uiso 1 1 calc GR
H25C H 0.1503 -0.2525 0.2184 0.083 Uiso 1 1 calc GR
C26 C 0.3748(6) 0.1286(7) 0.2903(2) 0.0387(19) Uani 1 1 d .
H26A H 0.4395 0.0697 0.2915 0.058 Uiso 1 1 calc GR
H26B H 0.3499 0.1496 0.3175 0.058 Uiso 1 1 calc GR
H26C H 0.4029 0.2004 0.2764 0.058 Uiso 1 1 calc GR
C27 C 0.1775(7) -0.0599(8) 0.2973(2) 0.050(2) Uani 1 1 d .
H27A H 0.0972 -0.0826 0.2884 0.075 Uiso 1 1 calc GR
H27B H 0.1734 -0.0283 0.3246 0.075 Uiso 1 1 calc GR
H27C H 0.2298 -0.1302 0.2968 0.075 Uiso 1 1 calc GR
C28 C 0.1206(7) 0.1835(7) 0.2585(2) 0.046(2) Uani 1 1 d .
H28A H 0.1469 0.2464 0.2401 0.068 Uiso 1 1 calc GR
H28B H 0.1073 0.2178 0.2851 0.068 Uiso 1 1 calc GR
H28C H 0.0460 0.1483 0.2486 0.068 Uiso 1 1 calc GR
C29 C 0.6332(7) 0.2618(7) 0.2329(2) 0.044(2) Uani 1 1 d .
H29A H 0.6024 0.1864 0.2437 0.066 Uiso 1 1 calc GR
H29B H 0.6559 0.3147 0.2550 0.066 Uiso 1 1 calc GR
H29C H 0.7033 0.2457 0.2162 0.066 Uiso 1 1 calc GR
C30 C 0.3944(7) 0.4118(6) 0.2353(2) 0.041(2) Uani 1 1 d .
H30A H 0.3479 0.4696 0.2197 0.062 Uiso 1 1 calc GR
H30B H 0.4348 0.4530 0.2573 0.062 Uiso 1 1 calc GR
H30C H 0.3409 0.3506 0.2461 0.062 Uiso 1 1 calc GR
C31 C 0.5898(7) 0.4691(6) 0.1761(2) 0.045(2) Uani 1 1 d .
H31A H 0.6481 0.4392 0.1567 0.068 Uiso 1 1 calc GR
H31B H 0.6311 0.5169 0.1965 0.068 Uiso 1 1 calc GR
H31C H 0.5305 0.5188 0.1624 0.068 Uiso 1 1 calc GR
C32 C 0.2503(7) 0.3874(7) 0.1343(3) 0.057(2) Uani 1 1 d .
H32A H 0.1925 0.3476 0.1519 0.085 Uiso 1 1 calc GR
H32B H 0.2114 0.4091 0.1091 0.085 Uiso 1 1 calc GR
H32C H 0.2803 0.4597 0.1475 0.085 Uiso 1 1 calc GR
C33 C 0.3181(7) 0.1505(7) 0.0930(2) 0.040(2) Uani 1 1 d .
H33A H 0.3819 0.0924 0.0881 0.061 Uiso 1 1 calc GR
H33B H 0.2875 0.1803 0.0674 0.061 Uiso 1 1 calc GR
H33C H 0.2532 0.1120 0.1079 0.061 Uiso 1 1 calc GR
C34 C 0.4829(7) 0.3683(7) 0.0875(2) 0.050(2) Uani 1 1 d .
H34A H 0.4898 0.4514 0.0964 0.076 Uiso 1 1 calc GR
H34B H 0.4487 0.3660 0.0605 0.076 Uiso 1 1 calc GR
H34C H 0.5622 0.3312 0.0872 0.076 Uiso 1 1 calc GR

loop_
_atom_site_aniso_label
_atom_site_aniso_U_11
_atom_site_aniso_U_22
_atom_site_aniso_U_33
_atom_site_aniso_U_23
_atom_site_aniso_U_13
_atom_site_aniso_U_12
Co1 0.0214(5) 0.0218(5) 0.0235(4) 0.0009(4) -0.0002(4) 0.0007(4)
Si1 0.0250(10) 0.0445(12) 0.0381(12) -0.0009(12) 0.0040(10) -0.0032(10)
Si2 0.0311(11) 0.0319(12) 0.0341(11) 0.0003(10) 0.0077(9) 0.0019(11)
Si3 0.0292(12) 0.0252(11) 0.0367(12) 0.0001(9) -0.0014(9) 0.0005(9)
Si4 0.0339(13) 0.0320(13) 0.0418(13) 0.0075(10) -0.0105(10) -0.0006(10)
N1 0.026(3) 0.026(3) 0.019(3) 0.001(2) 0.002(2) 0.005(3)
N2 0.025(3) 0.030(3) 0.021(3) -0.009(3) 0.003(3) 0.005(3)
N3 0.023(3) 0.029(3) 0.029(3) -0.001(3) 0.005(3) 0.002(3)
N4 0.025(3) 0.022(3) 0.036(3) 0.004(2) -0.007(3) 0.000(3)
C1 0.018(3) 0.026(4) 0.018(4) 0.000(3) -0.002(3) 0.002(3)
C2 0.030(4) 0.039(4) 0.026(4) -0.004(3) 0.002(3) 0.009(3)
C3 0.031(4) 0.035(4) 0.033(4) 0.004(3) 0.003(3) 0.013(3)
C4 0.018(4) 0.032(4) 0.020(3) -0.002(3) 0.006(3) -0.001(3)
C5 0.021(4) 0.040(5) 0.027(4) -0.002(3) 0.004(3) -0.005(4)
C6 0.035(4) 0.046(5) 0.030(4) 0.008(4) 0.009(3) 0.001(4)
C7 0.038(4) 0.052(5) 0.022(4) 0.000(3) 0.009(3) 0.004(4)
C8 0.029(4) 0.047(5) 0.025(4) -0.009(4) 0.001(3) 0.006(4)
C9 0.029(4) 0.033(4) 0.025(4) -0.003(3) 0.007(3) 0.002(3)
C10 0.038(5) 0.044(5) 0.041(5) 0.009(4) 0.003(4) -0.005(4)
C11 0.038(5) 0.032(5) 0.048(5) -0.010(4) 0.005(4) 0.001(4)
C12 0.047(5) 0.074(6) 0.031(4) 0.004(4) 0.007(4) 0.012(5)
C14 0.043(5) 0.015(4) 0.029(4) -0.001(3) 0.005(3) 0.013(3)
C15 0.052(5) 0.017(4) 0.039(4) 0.016(3) 0.012(4) 0.002(4)
C16 0.059(6) 0.031(4) 0.022(4) 0.005(3) 0.006(4) 0.018(4)
C17 0.046(5) 0.031(5) 0.026(4) -0.003(3) -0.019(4) 0.014(4)
C18 0.042(5) 0.022(4) 0.024(4) 0.004(3) 0.003(4) 0.009(3)
C19 0.029(4) 0.022(4) 0.023(4) 0.000(3) 0.004(3) 0.006(3)
C20 0.047(5) 0.021(4) 0.042(4) 0.000(3) 0.008(4) 0.000(4)
C21 0.028(4) 0.034(4) 0.049(5) -0.005(4) 0.001(4) 0.001(3)
C22 0.114(8) 0.034(5) 0.030(4) -0.001(4) 0.020(5) 0.007(5)
C23 0.045(5) 0.057(6) 0.041(5) -0.012(4) 0.000(4) 0.000(4)
C24 0.032(5) 0.090(8) 0.054(5) -0.001(5) 0.000(4) 0.002(5)
C25 0.045(5) 0.064(6) 0.057(5) -0.006(5) 0.000(4) -0.021(5)
C26 0.038(5) 0.043(5) 0.034(4) 0.002(4) 0.003(4) 0.003(4)
C27 0.058(6) 0.051(5) 0.041(5) 0.010(4) 0.009(4) -0.005(5)
C28 0.039(5) 0.044(5) 0.053(5) -0.016(4) 0.009(4) 0.005(4)
C29 0.048(5) 0.042(5) 0.041(5) -0.011(4) -0.011(4) 0.006(4)
C30 0.055(5) 0.025(4) 0.043(5) 0.000(4) 0.006(4) 0.004(4)
C31 0.048(5) 0.034(5) 0.053(5) -0.006(4) 0.006(4) -0.007(4)
C32 0.043(5) 0.058(6) 0.068(6) 0.006(5) -0.022(4) 0.011(5)
C33 0.034(5) 0.047(5) 0.040(5) 0.002(4) -0.008(4) -0.003(4)
C34 0.061(6) 0.053(6) 0.037(5) 0.019(4) -0.015(4) -0.019(5)

loop_
_atom_type_symbol
_atom_type_description
_atom_type_scat_dispersion_real
_atom_type_scat_dispersion_imag
_atom_type_scat_source
C C 0.0033 0.0016 'International Tables Vol C Tables 4.2.6.8 and 6.1.1.4'
H H 0.0000 0.0000 'International Tables Vol C Tables 4.2.6.8 and 6.1.1.4'
N N 0.0061 0.0033 'International Tables Vol C Tables 4.2.6.8 and 6.1.1.4'
Si Si 0.0817 0.0704 'International Tables Vol C Tables 4.2.6.8 and 6.1.1.4'
Co Co 0.3494 0.9721 'International Tables Vol C Tables 4.2.6.8 and 6.1.1.4'

loop_
_geom_angle_atom_site_label_1
_geom_angle_atom_site_label_2
_geom_angle_atom_site_label_3
_geom_angle
N3 Co1 C1 118.8(2)
N4 Co1 N3 122.8(2)
N4 Co1 C1 118.4(2)
N3 Si1 C23 109.6(3)
N3 Si1 C24 113.2(3)
N3 Si1 C25 115.3(3)
C24 Si1 C23 109.4(4)
C24 Si1 C25 104.7(4)
C25 Si1 C23 104.1(4)
N3 Si2 C26 111.9(3)
N3 Si2 C27 114.5(3)
N3 Si2 C28 111.9(3)
C26 Si2 C27 104.7(3)
C28 Si2 C26 107.4(3)
C28 Si2 C27 105.8(4)
N4 Si3 C29 109.2(3)
N4 Si3 C30 113.8(3)
N4 Si3 C31 114.3(3)
C29 Si3 C30 110.3(3)
C31 Si3 C29 105.0(4)
C31 Si3 C30 103.8(3)
N4 Si4 C32 112.5(3)
N4 Si4 C33 111.9(3)
N4 Si4 C34 114.3(3)
C32 Si4 C33 107.2(4)
C32 Si4 C34 105.0(4)
C33 Si4 C34 105.2(3)
C1 N1 C2 111.8(5)
C1 N1 C4 125.9(5)
C2 N1 C4 122.2(5)
C1 N2 C3 111.4(5)
C1 N2 C19 126.8(5)
C3 N2 C19 121.8(5)
Si1 N3 Co1 115.6(3)
Si2 N3 Co1 120.6(3)
Si2 N3 Si1 122.1(3)
Si3 N4 Co1 116.5(3)
Si3 N4 Si4 120.0(3)
Si4 N4 Co1 121.8(3)
N1 C1 Co1 128.4(5)
N2 C1 Co1 129.1(5)
N2 C1 N1 102.5(5)
N1 C2 H2 126.4
C3 C2 N1 107.1(6)
C3 C2 H2 126.4
N2 C3 H3 126.4
C2 C3 N2 107.2(6)
C2 C3 H3 126.4
C5 C4 N1 118.8(6)
C5 C4 C9 122.5(6)
C9 C4 N1 118.4(6)
C4 C5 C6 117.6(6)
C4 C5 C10 121.5(6)
C6 C5 C10 120.9(6)
C5 C6 H6 119.1
C7 C6 C5 121.8(7)
C7 C6 H6 119.1
C6 C7 C12 121.3(7)
C8 C7 C6 118.6(6)
C8 C7 C12 120.0(7)
C7 C8 H8 118.8
C7 C8 C9 122.5(7)
C9 C8 H8 118.8
C4 C9 C11 123.0(6)
C8 C9 C4 116.7(6)
C8 C9 C11 120.4(6)
C5 C10 H10A 109.5
C5 C10 H10B 109.5
C5 C10 H10C 109.5
H10A C10 H10B 109.5
H10A C10 H10C 109.5
H10B C10 H10C 109.5
C9 C11 H11A 109.5
C9 C11 H11B 109.5
C9 C11 H11C 109.5
H11A C11 H11B 109.5
H11A C11 H11C 109.5
H11B C11 H11C 109.5
C7 C12 H12A 109.5
C7 C12 H12B 109.5
C7 C12 H12C 109.5
H12A C12 H12B 109.5
H12A C12 H12C 109.5
H12B C12 H12C 109.5
C15 C14 C20 119.3(6)
C19 C14 C15 118.9(6)
C19 C14 C20 121.7(6)
C14 C15 H15 119.6
C16 C15 C14 120.8(7)
C16 C15 H15 119.6
C15 C16 C22 121.0(7)
C17 C16 C15 118.4(6)
C17 C16 C22 120.7(7)
C16 C17 H17 118.1
C16 C17 C18 123.8(7)
C18 C17 H17 118.1
C17 C18 C19 115.7(7)
C17 C18 C21 122.0(7)
C19 C18 C21 122.3(6)
C14 C19 N2 119.2(6)
C14 C19 C18 122.0(6)
C18 C19 N2 118.6(6)
C14 C20 H20A 109.5
C14 C20 H20B 109.5
C14 C20 H20C 109.5
H20A C20 H20B 109.5
H20A C20 H20C 109.5
H20B C20 H20C 109.5
C18 C21 H21A 109.5
C18 C21 H21B 109.5
C18 C21 H21C 109.5
H21A C21 H21B 109.5
H21A C21 H21C 109.5
H21B C21 H21C 109.5
C16 C22 H22A 109.5
C16 C22 H22B 109.5
C16 C22 H22C 109.5
H22A C22 H22B 109.5
H22A C22 H22C 109.5
H22B C22 H22C 109.5
Si1 C23 H23A 109.5
Si1 C23 H23B 109.5
Si1 C23 H23C 109.5
H23A C23 H23B 109.5
H23A C23 H23C 109.5
H23B C23 H23C 109.5
Si1 C24 H24A 109.5
Si1 C24 H24B 109.5
Si1 C24 H24C 109.5
H24A C24 H24B 109.5
H24A C24 H24C 109.5
H24B C24 H24C 109.5
Si1 C25 H25A 109.5
Si1 C25 H25B 109.5
Si1 C25 H25C 109.5
H25A C25 H25B 109.5
H25A C25 H25C 109.5
H25B C25 H25C 109.5
Si2 C26 H26A 109.5
Si2 C26 H26B 109.5
Si2 C26 H26C 109.5
H26A C26 H26B 109.5
H26A C26 H26C 109.5
H26B C26 H26C 109.5
Si2 C27 H27A 109.5
Si2 C27 H27B 109.5
Si2 C27 H27C 109.5
H27A C27 H27B 109.5
H27A C27 H27C 109.5
H27B C27 H27C 109.5
Si2 C28 H28A 109.5
Si2 C28 H28B 109.5
Si2 C28 H28C 109.5
H28A C28 H28B 109.5
H28A C28 H28C 109.5
H28B C28 H28C 109.5
Si3 C29 H29A 109.5
Si3 C29 H29B 109.5
Si3 C29 H29C 109.5
H29A C29 H29B 109.5
H29A C29 H29C 109.5
H29B C29 H29C 109.5
Si3 C30 H30A 109.5
Si3 C30 H30B 109.5
Si3 C30 H30C 109.5
H30A C30 H30B 109.5
H30A C30 H30C 109.5
H30B C30 H30C 109.5
Si3 C31 H31A 109.5
Si3 C31 H31B 109.5
Si3 C31 H31C 109.5
H31A C31 H31B 109.5
H31A C31 H31C 109.5
H31B C31 H31C 109.5
Si4 C32 H32A 109.5
Si4 C32 H32B 109.5
Si4 C32 H32C 109.5
H32A C32 H32B 109.5
H32A C32 H32C 109.5
H32B C32 H32C 109.5
Si4 C33 H33A 109.5
Si4 C33 H33B 109.5
Si4 C33 H33C 109.5
H33A C33 H33B 109.5
H33A C33 H33C 109.5
H33B C33 H33C 109.5
Si4 C34 H34A 109.5
Si4 C34 H34B 109.5
Si4 C34 H34C 109.5
H34A C34 H34B 109.5
H34A C34 H34C 109.5
H34B C34 H34C 109.5

loop_
_geom_bond_atom_site_label_1
_geom_bond_atom_site_label_2
_geom_bond_distance
Co1 N3 1.952(5)
Co1 N4 1.950(5)
Co1 C1 2.105(6)
Si1 N3 1.720(6)
Si1 C23 1.888(8)
Si1 C24 1.871(8)
Si1 C25 1.887(8)
Si2 N3 1.717(5)
Si2 C26 1.883(7)
Si2 C27 1.905(8)
Si2 C28 1.881(7)
Si3 N4 1.716(6)
Si3 C29 1.881(7)
Si3 C30 1.887(7)
Si3 C31 1.868(7)
Si4 N4 1.724(6)
Si4 C32 1.868(8)
Si4 C33 1.884(7)
Si4 C34 1.890(7)
N1 C1 1.376(8)
N1 C2 1.382(8)
N1 C4 1.446(8)
N2 C1 1.366(8)
N2 C3 1.398(8)
N2 C19 1.439(7)
C2 H2 0.9300
C2 C3 1.319(8)
C3 H3 0.9300
C4 C5 1.379(9)
C4 C9 1.402(9)
C5 C6 1.395(9)
C5 C10 1.510(9)
C6 H6 0.9300
C6 C7 1.378(10)
C7 C8 1.378(9)
C7 C12 1.527(9)
C8 H8 0.9300
C8 C9 1.389(9)
C9 C11 1.491(9)
C10 H10A 0.9600
C10 H10B 0.9600
C10 H10C 0.9600
C11 H11A 0.9600
C11 H11B 0.9600
C11 H11C 0.9600
C12 H12A 0.9600
C12 H12B 0.9600
C12 H12C 0.9600
C14 C15 1.401(8)
C14 C19 1.374(9)
C14 C20 1.530(9)
C15 H15 0.9300
C15 C16 1.387(10)
C16 C17 1.356(10)
C16 C22 1.507(8)
C17 H17 0.9300
C17 C18 1.407(8)
C18 C19 1.406(9)
C18 C21 1.491(9)
C20 H20A 0.9600
C20 H20B 0.9600
C20 H20C 0.9600
C21 H21A 0.9600
C21 H21B 0.9600
C21 H21C 0.9600
C22 H22A 0.9600
C22 H22B 0.9600
C22 H22C 0.9600
C23 H23A 0.9600
C23 H23B 0.9600
C23 H23C 0.9600
C24 H24A 0.9600
C24 H24B 0.9600
C24 H24C 0.9600
C25 H25A 0.9600
C25 H25B 0.9600
C25 H25C 0.9600
C26 H26A 0.9600
C26 H26B 0.9600
C26 H26C 0.9600
C27 H27A 0.9600
C27 H27B 0.9600
C27 H27C 0.9600
C28 H28A 0.9600
C28 H28B 0.9600
C28 H28C 0.9600
C29 H29A 0.9600
C29 H29B 0.9600
C29 H29C 0.9600
C30 H30A 0.9600
C30 H30B 0.9600
C30 H30C 0.9600
C31 H31A 0.9600
C31 H31B 0.9600
C31 H31C 0.9600
C32 H32A 0.9600
C32 H32B 0.9600
C32 H32C 0.9600
C33 H33A 0.9600
C33 H33B 0.9600
C33 H33C 0.9600
C34 H34A 0.9600
C34 H34B 0.9600
C34 H34C 0.9600

loop_
_geom_torsion_atom_site_label_1
_geom_torsion_atom_site_label_2
_geom_torsion_atom_site_label_3
_geom_torsion_atom_site_label_4
_geom_torsion
N1 C2 C3 N2 0.5(8)
N1 C4 C5 C6 179.7(6)
N1 C4 C5 C10 -0.3(10)
N1 C4 C9 C8 178.7(6)
N1 C4 C9 C11 -1.0(10)
C1 N1 C2 C3 -0.4(8)
C1 N1 C4 C5 82.6(8)
C1 N1 C4 C9 -103.2(8)
C1 N2 C3 C2 -0.5(8)
C1 N2 C19 C14 80.0(8)
C1 N2 C19 C18 -105.0(8)
C2 N1 C1 Co1 178.4(5)
C2 N1 C1 N2 0.1(7)
C2 N1 C4 C5 -99.1(8)
C2 N1 C4 C9 75.2(8)
C3 N2 C1 Co1 -178.1(5)
C3 N2 C1 N1 0.2(7)
C3 N2 C19 C14 -102.5(7)
C3 N2 C19 C18 72.6(8)
C4 N1 C1 Co1 -3.1(9)
C4 N1 C1 N2 178.6(6)
C4 N1 C2 C3 -178.9(6)
C4 C5 C6 C7 -0.2(10)
C5 C4 C9 C8 -7.3(10)
C5 C4 C9 C11 173.0(6)
C5 C6 C7 C8 -3.3(11)
C5 C6 C7 C12 173.7(6)
C6 C7 C8 C9 1.6(11)
C7 C8 C9 C4 3.5(10)
C7 C8 C9 C11 -176.8(6)
C9 C4 C5 C6 5.7(10)
C9 C4 C5 C10 -174.3(6)
C10 C5 C6 C7 179.8(7)
C12 C7 C8 C9 -175.5(7)
C14 C15 C16 C17 -4.0(10)
C14 C15 C16 C22 175.6(6)
C15 C14 C19 N2 -179.9(6)
C15 C14 C19 C18 5.2(9)
C15 C16 C17 C18 2.9(10)
C16 C17 C18 C19 2.0(10)
C16 C17 C18 C21 -175.9(7)
C17 C18 C19 N2 178.9(6)
C17 C18 C19 C14 -6.2(9)
C19 N2 C1 Co1 -0.3(10)
C19 N2 C1 N1 178.0(6)
C19 N2 C3 C2 -178.4(6)
C19 C14 C15 C16 0.0(10)
C20 C14 C15 C16 -178.8(6)
C20 C14 C19 N2 -1.0(9)
C20 C14 C19 C18 -175.9(6)
C21 C18 C19 N2 -3.1(9)
C21 C18 C19 C14 171.8(6)
C22 C16 C17 C18 -176.7(6)
C23 Si1 N3 Co1 28.4(4)
C23 Si1 N3 Si2 -166.4(4)
C24 Si1 N3 Co1 -94.1(4)
C24 Si1 N3 Si2 71.2(5)
C25 Si1 N3 Co1 145.4(4)
C25 Si1 N3 Si2 -49.4(5)
C26 Si2 N3 Co1 -20.0(5)
C26 Si2 N3 Si1 175.5(4)
C27 Si2 N3 Co1 -138.9(4)
C27 Si2 N3 Si1 56.6(5)
C28 Si2 N3 Co1 100.7(4)
C28 Si2 N3 Si1 -63.8(5)
C29 Si3 N4 Co1 37.5(4)
C29 Si3 N4 Si4 -157.2(4)
C30 Si3 N4 Co1 -86.2(4)
C30 Si3 N4 Si4 79.1(4)
C31 Si3 N4 Co1 154.7(3)
C31 Si3 N4 Si4 -40.0(5)
C32 Si4 N4 Co1 107.0(4)
C32 Si4 N4 Si3 -57.5(5)
C33 Si4 N4 Co1 -13.8(5)
C33 Si4 N4 Si3 -178.3(4)
C34 Si4 N4 Co1 -133.3(4)
C34 Si4 N4 Si3 62.2(5)
